data_1010772
loop_
_publ_author_name
'Berry, L G'

_publ_section_title
;
Studies of mineral sulpho-salts: 1- Cosalite from Canada and Sweden
;
_journal_coden_ASTM UTSGAL
_journal_name_full
;
University of Toronto Studies, Geological Series
;
_journal_page_first 23
_journal_page_last 31
_journal_volume 42
_journal_year 1939
_chemical_compound_source
;
from McElroy Township, Timiskaming district, Ontario
;
_chemical_formula_structural '(Pb Cu)2 Bi2 S5'
_chemical_formula_sum 'Bi2 Cu2 Pb2 S5'
_chemical_name_mineral Cosalite
_chemical_name_systematic 'Lead copper bismuth sulfide *'
_space_group_IT_number 62
_symmetry_cell_setting orthorhombic
_symmetry_Int_Tables_number 62
_symmetry_space_group_name_Hall '-P 2c 2ab'
_symmetry_space_group_name_H-M 'P b n m'
_cell_angle_alpha 90
_cell_angle_beta 90
_cell_angle_gamma 90
_cell_formula_units_Z 8
_cell_length_a 19.05(3)
_cell_length_b 23.82(3)
_cell_length_c 4.047(10)
_cell_volume 1836.4
_cod_database_code 1010772

loop_
_symmetry_equiv_pos_as_xyz
x,y,z
1/2-x,1/2+y,1/2-z
-x,-y,1/2+z
1/2+x,1/2-y,-z
-x,-y,-z
1/2+x,1/2-y,1/2+z
x,y,1/2-z
1/2-x,1/2+y,z

loop_
_atom_site_label
_atom_site_fract_x
_atom_site_fract_y
_atom_site_fract_z
? ? ? ?
